data_2217467
loop_
_publ_author_name
'Qing-Peng He'
'Jian-Yong Wang'
'Ruo-Kun Feng'

_publ_section_title
;Ethyl
 6-(2-chlorophenyl)-4-methyl-1-(3-oxobutyl)-2-thioxo-1,2,3,6-tetrahydropyrimidine-5-carboxylate
;
_journal_coeditor_code CV2372
_journal_issue 2
_journal_name_full 'Acta Crystallographica Section E'
_journal_page_first o352
_journal_page_last o352
_journal_paper_doi 10.1107/S160053680706730X
_journal_volume 64
_journal_year 2008
_chemical_formula_iupac 'C18 H21 Cl N2 O3 S'
_chemical_formula_moiety 'C18 H21 Cl N2 O3 S'
_chemical_formula_sum 'C18 H21 Cl N2 O3 S'
_chemical_formula_weight 380.88
_chemical_name_systematic
;
Ethyl 6-(2-chlorophenyl)-4-methyl-1-(3-oxobutyl)-2-thioxo-1,2,3,6-
tetrahydropyrimidine-5-carboxylate
;
_space_group_IT_number 2
_symmetry_cell_setting triclinic
_symmetry_space_group_name_Hall '-P 1'
_symmetry_space_group_name_H-M 'P -1'
_atom_sites_solution_hydrogens geom
_atom_sites_solution_primary direct
_atom_sites_solution_secondary difmap
_audit_creation_method SHELXL-97
_cell_angle_alpha 72.617(6)
_cell_angle_beta 87.300(6)
_cell_angle_gamma 71.296(6)
_cell_formula_units_Z 2
_cell_length_a 7.5227(12)
_cell_length_b 9.7163(15)
_cell_length_c 14.122(2)
_cell_measurement_reflns_used 5002
_cell_measurement_temperature 273(2)
_cell_measurement_theta_max 27.355
_cell_measurement_theta_min 2.320
_cell_volume 931.7(2)
_computing_cell_refinement 'SMART (Siemens, 1996)'
_computing_data_collection 'SMART (Siemens, 1996)'
_computing_data_reduction 'SAINT (Siemens, 1996)'
_computing_molecular_graphics 'SHELXTL (Sheldrick, 1997b)'
_computing_publication_material 'SHELXTL (Sheldrick, 1997b)'
_computing_structure_refinement 'SHELXL97 (Sheldrick, 1997a)'
_computing_structure_solution 'SHELXS97 (Sheldrick, 1997a)'
_diffrn_ambient_temperature 273(2)
_diffrn_measured_fraction_theta_full 0.987
_diffrn_measured_fraction_theta_max 0.987
_diffrn_measurement_device_type 'Bruker SMART CCD area-detector'
_diffrn_measurement_method '\f and \w'
_diffrn_radiation_monochromator graphite
_diffrn_radiation_source 'fine-focus sealed tube'
_diffrn_radiation_type MoK\a
_diffrn_radiation_wavelength 0.71073
_diffrn_reflns_av_R_equivalents 0.0205
_diffrn_reflns_av_sigmaI/netI 0.0203
_diffrn_reflns_limit_h_max 8
_diffrn_reflns_limit_h_min -8
_diffrn_reflns_limit_k_max 10
_diffrn_reflns_limit_k_min -11
_diffrn_reflns_limit_l_max 16
_diffrn_reflns_limit_l_min -16
_diffrn_reflns_number 10470
_diffrn_reflns_theta_full 25.01
_diffrn_reflns_theta_max 25.01
_diffrn_reflns_theta_min 1.51
_exptl_absorpt_coefficient_mu 0.336
_exptl_absorpt_correction_T_max 0.9671
_exptl_absorpt_correction_T_min 0.9544
_exptl_absorpt_correction_type multi-scan
_exptl_absorpt_process_details '(SADABS; Sheldrick, 1996)'
_exptl_crystal_colour colourless
_exptl_crystal_density_diffrn 1.358
_exptl_crystal_density_method 'not measured'
_exptl_crystal_description block
_exptl_crystal_F_000 400
_exptl_crystal_size_max 0.14
_exptl_crystal_size_mid 0.12
_exptl_crystal_size_min 0.10
_refine_diff_density_max 0.923
_refine_diff_density_min -0.712
_refine_ls_extinction_coef 0.019(5)
_refine_ls_extinction_expression Fc^*^=kFc[1+0.001xFc^2^\l^3^/sin(2\q)]^-1/4^
_refine_ls_extinction_method 'SHELXL97 (Sheldrick, 1997a)'
_refine_ls_goodness_of_fit_ref 1.001
_refine_ls_hydrogen_treatment constr
_refine_ls_matrix_type full
_refine_ls_number_parameters 242
_refine_ls_number_reflns 3233
_refine_ls_number_restraints 63
_refine_ls_restrained_S_all 1.026
_refine_ls_R_factor_all 0.0644
_refine_ls_R_factor_gt 0.0550
_refine_ls_shift/su_max 0.002
_refine_ls_shift/su_mean 0.000
_refine_ls_structure_factor_coef Fsqd
_refine_ls_weighting_details 'calc w=1/[\s^2^(Fo^2^)+(0.0856P)^2^+1.0486P] where P=(Fo^2^+2Fc^2^)/3'
_refine_ls_weighting_scheme calc
_refine_ls_wR_factor_gt 0.1518
_refine_ls_wR_factor_ref 0.1655
_reflns_number_gt 2743
_reflns_number_total 3233
_reflns_threshold_expression I>2\s(I)
_cod_data_source_file cv2372.cif
_cod_data_source_block I
_cod_original_cell_volume 931.7(3)
_cod_database_code 2217467
_cod_database_fobs_code 2217467

loop_
_symmetry_equiv_pos_as_xyz
'x, y, z'
'-x, -y, -z'

loop_
_atom_site_type_symbol
_atom_site_label
_atom_site_fract_x
_atom_site_fract_y
_atom_site_fract_z
_atom_site_U_iso_or_equiv
_atom_site_adp_type
_atom_site_calc_flag
_atom_site_refinement_flags
_atom_site_occupancy
_atom_site_disorder_assembly
_atom_site_disorder_group
S S1 0.25980(13) 0.52300(10) 0.37239(6) 0.0576(3) Uani d . 1 . .
C C1 0.7929(7) 0.7860(5) 0.2049(3) 0.0787(12) Uani d . 1 . .
H H1A 0.8645 0.7990 0.1467 0.094 Uiso calc R 1 . .
H H1B 0.8473 0.8105 0.2553 0.094 Uiso calc R 1 . .
H H1C 0.6657 0.8523 0.1885 0.094 Uiso calc R 1 . .
O O2 0.8603(4) 0.1939(5) 0.0855(2) 0.0915(11) Uani d . 1 . .
O O3 0.5995(5) 0.2294(6) 0.0050(3) 0.1280(14) Uani d DU 1 . .
N N1 0.3010(3) 0.4024(3) 0.22578(18) 0.0459(6) Uani d . 1 . .
H H1 0.1819 0.4188 0.2294 0.055 Uiso calc R 1 . .
N N2 0.5778(3) 0.3881(3) 0.29602(17) 0.0409(6) Uani d . 1 . .
O O1 0.8827(3) 0.5317(3) 0.2018(2) 0.0647(7) Uani d . 1 . .
C C2 0.7951(4) 0.6252(4) 0.2424(2) 0.0507(7) Uani d . 1 . .
C C3 0.6906(5) 0.5828(4) 0.3335(2) 0.0505(7) Uani d . 1 . .
H H3A 0.5621 0.6511 0.3218 0.061 Uiso calc R 1 . .
H H3B 0.7468 0.5994 0.3878 0.061 Uiso calc R 1 . .
C C4 0.6868(5) 0.4201(3) 0.3659(2) 0.0465(7) Uani d . 1 . .
H H4A 0.8148 0.3511 0.3731 0.056 Uiso calc R 1 . .
H H4B 0.6334 0.3999 0.4305 0.056 Uiso calc R 1 . .
C C5 0.3905(4) 0.4316(3) 0.2963(2) 0.0419(6) Uani d . 1 . .
C C6 0.6877(4) 0.2778(3) 0.2446(2) 0.0378(6) Uani d . 1 A .
H H6 0.8002 0.3050 0.2211 0.045 Uiso calc R 1 . .
C C7 0.5756(4) 0.2894(3) 0.1548(2) 0.0431(7) Uani d . 1 . .
C C8 0.3869(4) 0.3488(3) 0.1493(2) 0.0437(7) Uani d . 1 A .
C C9 0.7520(4) 0.1183(3) 0.3179(2) 0.0388(6) Uani d . 1 . .
C C10 0.9389(4) 0.0353(3) 0.3472(2) 0.0445(7) Uani d . 1 A .
C C11 0.9927(5) -0.1094(4) 0.4150(3) 0.0569(8) Uani d . 1 . .
H H11 1.1193 -0.1625 0.4324 0.068 Uiso calc R 1 A .
C C12 0.8590(6) -0.1737(4) 0.4562(3) 0.0592(9) Uani d . 1 A .
H H12 0.8942 -0.2705 0.5020 0.071 Uiso calc R 1 . .
C C13 0.6714(5) -0.0942(4) 0.4295(3) 0.0574(8) Uani d . 1 . .
H H13 0.5800 -0.1373 0.4575 0.069 Uiso calc R 1 A .
C C14 0.6196(4) 0.0488(4) 0.3613(2) 0.0483(7) Uani d . 1 A .
H H14 0.4928 0.1006 0.3438 0.058 Uiso calc R 1 . .
C C15 0.6932(5) 0.2335(5) 0.0802(3) 0.0619(9) Uani d . 1 A .
C C16 0.7016(11) 0.2217(13) -0.0899(6) 0.1280(14) Uani d PDU 0.740(10) A 1
H H16A 0.6253 0.2918 -0.1489 0.154 Uiso calc PR 0.740(10) A 1
H H16B 0.8211 0.2397 -0.0892 0.154 Uiso calc PR 0.740(10) A 1
C C17 0.7244(13) 0.0688(10) -0.0813(8) 0.119(3) Uani d PDU 0.740(10) A 1
H H17A 0.8124 0.0031 -0.0268 0.178 Uiso calc PR 0.740(10) A 1
H H17B 0.7708 0.0476 -0.1417 0.178 Uiso calc PR 0.740(10) A 1
H H17C 0.6055 0.0515 -0.0696 0.178 Uiso calc PR 0.740(10) A 1
C C16' 0.719(3) 0.101(2) -0.0367(13) 0.124(4) Uani d PDU 0.260(10) A 2
H H16C 0.8434 0.0499 -0.0034 0.148 Uiso calc PR 0.260(10) A 2
H H16D 0.6574 0.0267 -0.0349 0.148 Uiso calc PR 0.260(10) A 2
C C17' 0.725(3) 0.195(3) -0.1337(12) 0.119(5) Uani d PDU 0.260(10) A 2
H H17D 0.6047 0.2722 -0.1532 0.179 Uiso calc PR 0.260(10) A 2
H H17E 0.7526 0.1341 -0.1786 0.179 Uiso calc PR 0.260(10) A 2
H H17F 0.8200 0.2412 -0.1354 0.179 Uiso calc PR 0.260(10) A 2
C C18 0.2497(5) 0.3678(5) 0.0689(3) 0.0608(9) Uani d . 1 . .
H H18A 0.3170 0.3401 0.0144 0.073 Uiso calc R 1 A .
H H18B 0.1703 0.4721 0.0464 0.073 Uiso calc R 1 . .
H H18C 0.1740 0.3033 0.0946 0.073 Uiso calc R 1 . .
Cl Cl1 1.11696(11) 0.11095(11) 0.30061(7) 0.0646(3) Uani d . 1 . .

loop_
_atom_site_aniso_label
_atom_site_aniso_U_11
_atom_site_aniso_U_22
_atom_site_aniso_U_33
_atom_site_aniso_U_12
_atom_site_aniso_U_13
_atom_site_aniso_U_23
S1 0.0587(5) 0.0578(5) 0.0593(5) -0.0108(4) 0.0111(4) -0.0317(4)
C1 0.097(3) 0.060(2) 0.081(3) -0.031(2) 0.015(2) -0.019(2)
O2 0.0477(15) 0.158(3) 0.0847(19) -0.0197(17) 0.0138(13) -0.074(2)
O3 0.0798(19) 0.245(4) 0.096(2) -0.039(2) 0.0175(16) -0.120(3)
N1 0.0346(12) 0.0521(15) 0.0538(14) -0.0099(11) 0.0009(10) -0.0243(12)
N2 0.0438(13) 0.0361(12) 0.0431(12) -0.0083(10) -0.0040(10) -0.0165(10)
O1 0.0564(14) 0.0666(16) 0.0822(17) -0.0224(12) 0.0144(12) -0.0371(14)
C2 0.0461(17) 0.0491(18) 0.0602(18) -0.0144(14) -0.0057(14) -0.0209(15)
C3 0.0572(19) 0.0451(17) 0.0556(18) -0.0152(14) -0.0027(14) -0.0247(14)
C4 0.0529(17) 0.0434(16) 0.0436(15) -0.0117(13) -0.0077(13) -0.0163(13)
C5 0.0437(16) 0.0353(14) 0.0448(15) -0.0093(12) 0.0011(12) -0.0130(12)
C6 0.0353(14) 0.0370(14) 0.0429(14) -0.0095(11) 0.0003(11) -0.0164(12)
C7 0.0427(16) 0.0487(17) 0.0416(15) -0.0152(13) 0.0013(12) -0.0180(13)
C8 0.0432(16) 0.0476(17) 0.0433(15) -0.0154(13) 0.0017(12) -0.0169(13)
C9 0.0405(15) 0.0351(14) 0.0444(14) -0.0097(11) 0.0008(11) -0.0197(12)
C10 0.0410(15) 0.0432(16) 0.0527(17) -0.0110(12) -0.0025(12) -0.0210(13)
C11 0.0548(19) 0.0435(18) 0.065(2) -0.0028(15) -0.0165(16) -0.0176(15)
C12 0.077(2) 0.0376(17) 0.0578(19) -0.0124(16) -0.0051(17) -0.0123(14)
C13 0.069(2) 0.0486(19) 0.0612(19) -0.0262(17) 0.0147(16) -0.0200(16)
C14 0.0410(16) 0.0449(17) 0.0612(18) -0.0123(13) 0.0065(13) -0.0216(14)
C15 0.049(2) 0.093(3) 0.0526(19) -0.0214(18) 0.0071(15) -0.0365(19)
C16 0.0798(19) 0.245(4) 0.096(2) -0.039(2) 0.0175(16) -0.120(3)
C17 0.115(5) 0.119(6) 0.129(7) -0.028(5) 0.036(5) -0.063(5)
C16' 0.095(6) 0.222(8) 0.081(6) -0.025(6) 0.020(6) -0.116(6)
C17' 0.104(9) 0.196(10) 0.076(8) -0.034(9) 0.028(7) -0.088(8)
C18 0.0491(19) 0.079(2) 0.0567(19) -0.0157(17) -0.0071(15) -0.0273(18)
Cl1 0.0387(5) 0.0689(6) 0.0853(6) -0.0185(4) -0.0042(4) -0.0190(5)

loop_
_atom_type_symbol
_atom_type_description
_atom_type_scat_dispersion_real
_atom_type_scat_dispersion_imag
_atom_type_scat_source
C C 0.0033 0.0016 'International Tables Vol C Tables 4.2.6.8 and 6.1.1.4'
H H 0.0000 0.0000 'International Tables Vol C Tables 4.2.6.8 and 6.1.1.4'
N N 0.0061 0.0033 'International Tables Vol C Tables 4.2.6.8 and 6.1.1.4'
O O 0.0106 0.0060 'International Tables Vol C Tables 4.2.6.8 and 6.1.1.4'
S S 0.1246 0.1234 'International Tables Vol C Tables 4.2.6.8 and 6.1.1.4'
Cl Cl 0.1484 0.1585 'International Tables Vol C Tables 4.2.6.8 and 6.1.1.4'

loop_
_geom_angle_atom_site_label_1
_geom_angle_atom_site_label_2
_geom_angle_atom_site_label_3
_geom_angle
C2 C1 H1A 109.5
C2 C1 H1B 109.5
H1A C1 H1B 109.5
C2 C1 H1C 109.5
H1A C1 H1C 109.5
H1B C1 H1C 109.5
C15 O3 C16 117.8(4)
C15 O3 C16' 109.7(9)
C16 O3 C16' 44.4(9)
C5 N1 C8 125.2(2)
C5 N1 H1 117.4
C8 N1 H1 117.4
C5 N2 C4 120.3(2)
C5 N2 C6 122.7(2)
C4 N2 C6 115.6(2)
O1 C2 C1 121.0(3)
O1 C2 C3 121.7(3)
C1 C2 C3 117.2(3)
C2 C3 C4 115.6(3)
C2 C3 H3A 108.4
C4 C3 H3A 108.4
C2 C3 H3B 108.4
C4 C3 H3B 108.4
H3A C3 H3B 107.4
N2 C4 C3 113.4(2)
N2 C4 H4A 108.9
C3 C4 H4A 108.9
N2 C4 H4B 108.9
C3 C4 H4B 108.9
H4A C4 H4B 107.7
N2 C5 N1 116.0(2)
N2 C5 S1 125.3(2)
N1 C5 S1 118.7(2)
N2 C6 C7 110.4(2)
N2 C6 C9 109.7(2)
C7 C6 C9 113.2(2)
N2 C6 H6 107.8
C7 C6 H6 107.8
C9 C6 H6 107.8
C8 C7 C15 126.8(3)
C8 C7 C6 120.1(3)
C15 C7 C6 113.1(2)
C7 C8 N1 118.3(3)
C7 C8 C18 128.8(3)
N1 C8 C18 112.9(3)
C10 C9 C14 116.3(3)
C10 C9 C6 123.7(3)
C14 C9 C6 120.0(2)
C11 C10 C9 122.3(3)
C11 C10 Cl1 117.0(2)
C9 C10 Cl1 120.8(2)
C12 C11 C10 119.8(3)
C12 C11 H11 120.1
C10 C11 H11 120.1
C11 C12 C13 119.6(3)
C11 C12 H12 120.2
C13 C12 H12 120.2
C14 C13 C12 120.1(3)
C14 C13 H13 120.0
C12 C13 H13 120.0
C13 C14 C9 121.9(3)
C13 C14 H14 119.0
C9 C14 H14 119.0
O2 C15 O3 121.8(3)
O2 C15 C7 123.6(3)
O3 C15 C7 114.6(3)
C17 C16 O3 97.9(7)
C17 C16 H16A 112.2
O3 C16 H16A 112.2
C17 C16 H16B 112.2
O3 C16 H16B 112.2
H16A C16 H16B 109.8
C17' C16' O3 96.5(10)
C17' C16' H16C 112.5
O3 C16' H16C 112.5
C17' C16' H16D 112.5
O3 C16' H16D 112.5
H16C C16' H16D 110.0
C16' C17' H17D 109.5
C16' C17' H17E 109.5
H17D C17' H17E 109.5
C16' C17' H17F 109.5
H17D C17' H17F 109.5
H17E C17' H17F 109.5
C8 C18 H18A 109.5
C8 C18 H18B 109.5
H18A C18 H18B 109.5
C8 C18 H18C 109.5
H18A C18 H18C 109.5
H18B C18 H18C 109.5

loop_
_geom_bond_atom_site_label_1
_geom_bond_atom_site_label_2
_geom_bond_distance
S1 C5 1.680(3)
C1 C2 1.487(5)
C1 H1A 0.9600
C1 H1B 0.9600
C1 H1C 0.9600
O2 C15 1.189(4)
O3 C15 1.318(5)
O3 C16 1.523(7)
O3 C16' 1.545(10)
N1 C5 1.371(4)
N1 C8 1.382(4)
N1 H1 0.8600
N2 C5 1.335(4)
N2 C4 1.472(4)
N2 C6 1.483(3)
O1 C2 1.215(4)
C2 C3 1.497(5)
C3 C4 1.519(4)
C3 H3A 0.9700
C3 H3B 0.9700
C4 H4A 0.9700
C4 H4B 0.9700
C6 C7 1.512(4)
C6 C9 1.521(4)
C6 H6 0.9800
C7 C8 1.346(4)
C7 C15 1.461(4)
C8 C18 1.500(4)
C9 C10 1.388(4)
C9 C14 1.396(4)
C10 C11 1.387(5)
C10 Cl1 1.740(3)
C11 C12 1.368(5)
C11 H11 0.9300
C12 C13 1.381(5)
C12 H12 0.9300
C13 C14 1.378(5)
C13 H13 0.9300
C14 H14 0.9300
C16 C17 1.408(11)
C16 H16A 0.9700
C16 H16B 0.9700
C17 H17A 0.9600
C17 H17B 0.9600
C17 H17C 0.9600
C16' C17' 1.407(13)
C16' H16C 0.9700
C16' H16D 0.9700
C17' H17D 0.9600
C17' H17E 0.9600
C17' H17F 0.9600
C18 H18A 0.9600
C18 H18B 0.9600
C18 H18C 0.9600

loop_
_geom_hbond_atom_site_label_D
_geom_hbond_atom_site_label_H
_geom_hbond_atom_site_label_A
_geom_hbond_site_symmetry_A
_geom_hbond_distance_DH
_geom_hbond_distance_HA
_geom_hbond_distance_DA
_geom_hbond_angle_DHA
N1 H1 O1 1_455 0.86 2.16 2.984(3) 160.4

loop_
_geom_torsion_atom_site_label_1
_geom_torsion_atom_site_label_2
_geom_torsion_atom_site_label_3
_geom_torsion_atom_site_label_4
_geom_torsion
O1 C2 C3 C4 -5.4(4)
C1 C2 C3 C4 176.6(3)
C5 N2 C4 C3 -79.4(3)
C6 N2 C4 C3 114.0(3)
C2 C3 C4 N2 -67.4(4)
C4 N2 C5 N1 177.4(2)
C6 N2 C5 N1 -17.0(4)
C4 N2 C5 S1 -0.3(4)
C6 N2 C5 S1 165.4(2)
C8 N1 C5 N2 -7.7(4)
C8 N1 C5 S1 170.1(2)
C5 N2 C6 C7 30.6(4)
C4 N2 C6 C7 -163.1(2)
C5 N2 C6 C9 -94.8(3)
C4 N2 C6 C9 71.4(3)
N2 C6 C7 C8 -22.2(4)
C9 C6 C7 C8 101.3(3)
N2 C6 C7 C15 156.9(3)
C9 C6 C7 C15 -79.7(3)
C15 C7 C8 N1 -176.9(3)
C6 C7 C8 N1 2.0(4)
C15 C7 C8 C18 2.5(6)
C6 C7 C8 C18 -178.6(3)
C5 N1 C8 C7 15.2(4)
C5 N1 C8 C18 -164.4(3)
N2 C6 C9 C10 -114.0(3)
C7 C6 C9 C10 122.2(3)
N2 C6 C9 C14 64.6(3)
C7 C6 C9 C14 -59.2(3)
C14 C9 C10 C11 0.7(4)
C6 C9 C10 C11 179.3(3)
C14 C9 C10 Cl1 -178.5(2)
C6 C9 C10 Cl1 0.1(4)
C9 C10 C11 C12 -0.8(5)
Cl1 C10 C11 C12 178.4(3)
C10 C11 C12 C13 0.3(5)
C11 C12 C13 C14 0.3(5)
C12 C13 C14 C9 -0.4(5)
C10 C9 C14 C13 -0.1(4)
C6 C9 C14 C13 -178.7(3)
C16 O3 C15 O2 -19.1(9)
C16' O3 C15 O2 28.9(11)
C16 O3 C15 C7 161.1(6)
C16' O3 C15 C7 -150.9(10)
C8 C7 C15 O2 173.4(4)
C6 C7 C15 O2 -5.5(6)
C8 C7 C15 O3 -6.8(6)
C6 C7 C15 O3 174.3(4)
C15 O3 C16 C17 107.2(7)
C16' O3 C16 C17 16.9(14)
C15 O3 C16' C17' -120.7(15)
C16 O3 C16' C17' -10.6(11)
